data_7003847
loop_
_publ_author_name
'Dawe, Louise N.'
'Thompson, Laurence K.'

_publ_section_title
;
 Complete and &#x2018;incomplete&#x2019; [2 \\times 2] grids by
 self-assembly with a sterically hindered ditopic imidazole hydrazone
 ligand---structural and magnetic studies
;
_journal_issue 27
_journal_name_full 'Dalton Transactions'
_journal_page_first 3610
_journal_page_last 3618
_journal_paper_doi 10.1039/b800529j
_journal_year 2008
_chemical_formula_sum 'C44 H52 Mn3 N28 O19'
_chemical_formula_weight 1441.96
_chemical_name_systematic
;
?
;
_space_group_IT_number 2
_symmetry_cell_setting triclinic
_symmetry_space_group_name_Hall '-P 1'
_symmetry_space_group_name_H-M 'P -1'
_atom_sites_solution_hydrogens geom
_atom_sites_solution_primary direct
_atom_sites_solution_secondary difmap
_audit_creation_method SHELXL-97
_cell_angle_alpha 88.283(5)
_cell_angle_beta 80.327(5)
_cell_angle_gamma 86.514(5)
_cell_formula_units_Z 2
_cell_length_a 10.7348(13)
_cell_length_b 13.6851(18)
_cell_length_c 23.480(3)
_cell_measurement_reflns_used 10390
_cell_measurement_temperature 113(2)
_cell_measurement_theta_max 30.9427
_cell_measurement_theta_min 1.9810
_cell_volume 3393.4(7)
_computing_cell_refinement 'CrystalClear (Rigaku/MSC Inc., 2005)'
_computing_data_collection 'CrystalClear (Rigaku/MSC Inc., 2005)'
_computing_data_reduction 'CrystalClear (Rigaku/MSC Inc., 2005)'
_computing_molecular_graphics 'CrystalStructure3.7.0(Rigaku/MSC Inc.,2005)'
_computing_publication_material 'CrystalStructure3.7.0(Rigaku/MSC Inc.,2005)'
_computing_structure_refinement 'SHELXL-97 (Sheldrick, 1997)'
_computing_structure_solution 'SHELXS-97 (Sheldrick, 1990)'
_diffrn_ambient_temperature 113(2)
_diffrn_detector_area_resol_mean 14.63
_diffrn_measured_fraction_theta_full 0.981
_diffrn_measured_fraction_theta_max 0.981
_diffrn_measurement_device_type 'Rigaku Saturn'
_diffrn_measurement_method \w
_diffrn_radiation_monochromator graphite
_diffrn_radiation_source 'fine-focus sealed tube'
_diffrn_radiation_type MoK\a
_diffrn_radiation_wavelength 0.71070
_diffrn_reflns_av_R_equivalents 0.0380
_diffrn_reflns_av_sigmaI/netI 0.0527
_diffrn_reflns_limit_h_max 13
_diffrn_reflns_limit_h_min -13
_diffrn_reflns_limit_k_max 17
_diffrn_reflns_limit_k_min -17
_diffrn_reflns_limit_l_max 30
_diffrn_reflns_limit_l_min -30
_diffrn_reflns_number 34286
_diffrn_reflns_theta_full 27.50
_diffrn_reflns_theta_max 27.50
_diffrn_reflns_theta_min 2.25
_exptl_absorpt_coefficient_mu 0.634
_exptl_absorpt_correction_T_max 0.9334
_exptl_absorpt_correction_T_min 0.8627
_exptl_absorpt_correction_type numerical
_exptl_crystal_colour Orange
_exptl_crystal_density_diffrn 1.411
_exptl_crystal_density_method 'not measured'
_exptl_crystal_description Prism
_exptl_crystal_F_000 1478
_exptl_crystal_size_max 0.32
_exptl_crystal_size_mid 0.21
_exptl_crystal_size_min 0.16
_platon_squeeze_details
;
The Platon Squeeze procedure was applied to recover 222.3 electrons per
unit cell in one void (total volume 1001.4 A^3); that is 111.15 electrons
per formula unit. Four disordered nitrates appeared to be present prior to the
application of Squeeze, though a good point atom model could not be achieved
for these. The application of Squeeze gave a good improvement in the data
statistics and allowed for a full anisotropic refinement of the framework
structure.
PLATON Reference : Spek, A.L. (2003), J.Appl.Cryst. 36, 7-13
;
_refine_diff_density_max 0.945
_refine_diff_density_min -0.510
_refine_diff_density_rms 0.082
_refine_ls_extinction_coef 0.0055(14)
_refine_ls_extinction_expression Fc^*^=kFc[1+0.001xFc^2^\l^3^/sin(2\q)]^-1/4^
_refine_ls_extinction_method SHELXL
_refine_ls_goodness_of_fit_ref 1.042
_refine_ls_hydrogen_treatment constr
_refine_ls_matrix_type full
_refine_ls_number_parameters 705
_refine_ls_number_reflns 15289
_refine_ls_number_restraints 0
_refine_ls_restrained_S_all 1.042
_refine_ls_R_factor_all 0.0881
_refine_ls_R_factor_gt 0.0738
_refine_ls_shift/su_max 0.001
_refine_ls_shift/su_mean 0.000
_refine_ls_structure_factor_coef Fsqd
_refine_ls_weighting_details 'calc w=1/[\s^2^(Fo^2^)+(0.1519P)^2^+0.0000P] where P=(Fo^2^+2Fc^2^)/3'
_refine_ls_weighting_scheme calc
_refine_ls_wR_factor_gt 0.2209
_refine_ls_wR_factor_ref 0.2393
_reflns_number_gt 11165
_reflns_number_total 15289
_reflns_threshold_expression >2sigma(I)
_cod_data_source_file b800529j.txt
_cod_data_source_block shelxl_2
_cod_depositor_comments
;
The following automatic conversions were performed:
'_exptl_absorpt_correction_type' value 'Numerical' changed to 'numerical'
according to '/home/saulius/struct/CIF-dictionaries/cif_core.dic'
dictionary named 'cif_core.dic' version 2.4.1 from 2010-06-29.

Automatic conversion script
Id: cif_fix_enum 1527 2010-12-29 10:47:43Z saulius 
;
_cod_database_code 7003847

loop_
_symmetry_equiv_pos_as_xyz
'x, y, z'
'-x, -y, -z'

loop_
_atom_site_label
_atom_site_type_symbol
_atom_site_fract_x
_atom_site_fract_y
_atom_site_fract_z
_atom_site_U_iso_or_equiv
_atom_site_adp_type
_atom_site_occupancy
_atom_site_symmetry_multiplicity
_atom_site_calc_flag
_atom_site_refinement_flags
_atom_site_disorder_assembly
_atom_site_disorder_group
Mn1 Mn 1.14180(5) 0.17936(4) 0.12541(2) 0.05621(16) Uani 1 1 d . . .
Mn2 Mn 0.86744(4) 0.23080(3) 0.255366(19) 0.04732(15) Uani 1 1 d . . .
Mn3 Mn 1.07195(4) 0.31659(3) 0.36644(2) 0.05209(16) Uani 1 1 d . . .
O1 O 1.0022(2) 0.27312(15) 0.17976(9) 0.0533(5) Uani 1 1 d . . .
O2 O 0.99252(19) 0.20476(14) 0.31951(9) 0.0474(4) Uani 1 1 d . . .
O3 O 1.1912(2) 0.37375(17) 0.28981(10) 0.0619(6) Uani 1 1 d . . .
O4 O 1.2347(2) 0.13683(18) 0.20019(10) 0.0625(6) Uani 1 1 d . . .
O5 O 1.3085(3) 0.1139(2) 0.07130(13) 0.0844(8) Uani 1 1 d . . .
O6 O 1.1615(2) 0.3952(2) 0.42652(13) 0.0728(7) Uani 1 1 d . . .
O7 O 0.7570(3) 0.0492(2) 0.44818(13) 0.0847(8) Uani 1 1 d . . .
N1 N 1.1534(3) 0.3234(2) 0.08229(12) 0.0680(8) Uani 1 1 d . . .
N2 N 1.1747(5) 0.4594(3) 0.0331(2) 0.1129(15) Uani 1 1 d . . .
H2 H 1.1900 0.5068 0.0000 0.049 Uiso 1 1 d . . .
N3 N 0.8714(3) 0.4158(2) 0.17567(12) 0.0602(7) Uani 1 1 d . . .
N4 N 0.8034(3) 0.37288(19) 0.22538(12) 0.0558(6) Uani 1 1 d . . .
N5 N 0.6498(3) 0.5004(2) 0.22422(17) 0.0763(9) Uani 1 1 d . . .
H6 H 0.6888 0.5256 0.1916 0.092 Uiso 1 1 calc R . .
H7 H 0.5781 0.5283 0.2417 0.092 Uiso 1 1 calc R . .
N6 N 0.6940(2) 0.29240(19) 0.31981(11) 0.0510(6) Uani 1 1 d . . .
N7 N 1.1266(3) 0.1775(2) 0.40590(12) 0.0569(6) Uani 1 1 d . . .
N8 N 1.1732(3) 0.0464(2) 0.45552(12) 0.0659(7) Uani 1 1 d . . .
H13 H 1.2198 -0.0042 0.4825 0.049 Uiso 1 1 d . . .
N9 N 0.9221(3) 0.04824(19) 0.33080(12) 0.0537(6) Uani 1 1 d . . .
N10 N 0.8559(2) 0.08113(18) 0.28638(11) 0.0508(5) Uani 1 1 d . . .
N11 N 0.7602(4) -0.0679(3) 0.29529(18) 0.0895(11) Uani 1 1 d . . .
H17 H 0.8011 -0.0887 0.3232 0.107 Uiso 1 1 calc R . .
H18 H 0.7068 -0.1056 0.2832 0.107 Uiso 1 1 calc R . .
N12 N 0.7384(3) 0.1480(2) 0.20421(12) 0.0561(6) Uani 1 1 d . . .
N13 N 1.1931(5) 0.5871(3) 0.1945(2) 0.1089(14) Uani 1 1 d . . .
N14 N 1.3624(6) 0.5184(4) 0.13851(18) 0.1131(16) Uani 1 1 d . . .
H24 H 1.4284 0.5132 0.1107 0.136 Uiso 1 1 calc R . .
N15 N 1.0354(3) 0.4892(2) 0.28492(13) 0.0632(7) Uani 1 1 d . . .
H28 H 0.9979 0.5462 0.2622 0.049 Uiso 1 1 d . . .
N16 N 0.9717(3) 0.4453(2) 0.33414(12) 0.0572(6) Uani 1 1 d . . .
N17 N 0.8020(4) 0.5629(2) 0.34435(18) 0.0827(10) Uani 1 1 d . . .
H29 H 0.8316 0.5948 0.3123 0.099 Uiso 1 1 calc R . .
H30 H 0.7301 0.5834 0.3655 0.099 Uiso 1 1 calc R . .
N18 N 0.8787(3) 0.3468(2) 0.42609(11) 0.0546(6) Uani 1 1 d . . .
N19 N 1.2783(4) -0.0863(3) 0.28056(15) 0.0790(9) Uani 1 1 d . . .
N20 N 1.3940(3) -0.0136(3) 0.33372(14) 0.0757(9) Uani 1 1 d . . .
H36 H 1.4396 -0.0135 0.3665 0.049 Uiso 1 1 d . . .
N21 N 1.1386(3) -0.0053(2) 0.20075(14) 0.0650(7) Uani 1 1 d . . .
H40 H 1.1370 -0.0793 0.2158 0.049 Uiso 1 1 d . . .
N22 N 1.0818(3) 0.0351(2) 0.15711(12) 0.0590(6) Uani 1 1 d . . .
N23 N 0.9677(3) -0.1047(2) 0.15127(16) 0.0767(9) Uani 1 1 d . . .
H41 H 1.0009 -0.1364 0.1788 0.092 Uiso 1 1 calc R . .
H42 H 0.9124 -0.1327 0.1342 0.092 Uiso 1 1 calc R . .
N24 N 0.9916(3) 0.1281(2) 0.07414(12) 0.0607(7) Uani 1 1 d . . .
C1 C 1.2168(5) 0.3689(4) 0.03833(19) 0.0870(12) Uani 1 1 d . . .
H1 H 1.2862 0.3394 0.0129 0.104 Uiso 1 1 calc R . .
C2 C 1.0700(5) 0.4768(3) 0.0754(2) 0.0912(14) Uani 1 1 d . . .
C3 C 0.9983(8) 0.5736(4) 0.0832(3) 0.146(3) Uani 1 1 d . . .
H3 H 1.0014 0.6072 0.0456 0.175 Uiso 1 1 calc R . .
H4 H 1.0362 0.6134 0.1090 0.175 Uiso 1 1 calc R . .
H5 H 0.9100 0.5636 0.1001 0.175 Uiso 1 1 calc R . .
C4 C 1.0596(4) 0.3899(3) 0.10571(15) 0.0651(8) Uani 1 1 d . . .
C5 C 0.9705(4) 0.3588(2) 0.15750(14) 0.0582(8) Uani 1 1 d . . .
C6 C 0.7001(4) 0.4186(2) 0.24744(16) 0.0605(8) Uani 1 1 d . . .
C7 C 0.6336(3) 0.3739(2) 0.30134(15) 0.0550(7) Uani 1 1 d . . .
C8 C 0.5191(4) 0.4104(3) 0.33143(19) 0.0715(10) Uani 1 1 d . . .
H8 H 0.4760 0.4660 0.3169 0.086 Uiso 1 1 calc R . .
C9 C 0.4681(4) 0.3656(3) 0.3827(2) 0.0755(11) Uani 1 1 d . . .
H9 H 0.3901 0.3903 0.4041 0.091 Uiso 1 1 calc R . .
C10 C 0.5320(3) 0.2840(3) 0.40267(17) 0.0649(8) Uani 1 1 d . . .
H10 H 0.5000 0.2525 0.4383 0.078 Uiso 1 1 calc R . .
C11 C 0.6436(3) 0.2497(3) 0.36920(15) 0.0575(7) Uani 1 1 d . . .
H11 H 0.6865 0.1928 0.3822 0.069 Uiso 1 1 calc R . .
C12 C 1.1876(4) 0.1427(3) 0.44698(16) 0.0682(9) Uani 1 1 d . . .
H12 H 1.2354 0.1806 0.4678 0.082 Uiso 1 1 calc R . .
C13 C 1.0944(3) 0.0163(3) 0.41984(14) 0.0584(8) Uani 1 1 d . . .
C14 C 1.0612(5) -0.0857(3) 0.41812(17) 0.0747(10) Uani 1 1 d . . .
H14 H 1.1220 -0.1204 0.3887 0.090 Uiso 1 1 calc R . .
H15 H 0.9759 -0.0876 0.4086 0.090 Uiso 1 1 calc R . .
H16 H 1.0633 -0.1174 0.4560 0.090 Uiso 1 1 calc R . .
C15 C 1.0668(3) 0.0994(2) 0.38864(13) 0.0520(7) Uani 1 1 d . . .
C16 C 0.9902(3) 0.1173(2) 0.34317(12) 0.0484(6) Uani 1 1 d . . .
C17 C 0.7792(3) 0.0210(2) 0.27121(15) 0.0582(7) Uani 1 1 d . . .
C18 C 0.7127(3) 0.0567(3) 0.22387(15) 0.0586(7) Uani 1 1 d . . .
C19 C 0.6296(4) 0.0019(3) 0.2008(2) 0.0763(11) Uani 1 1 d . . .
H19 H 0.6140 -0.0628 0.2147 0.092 Uiso 1 1 calc R . .
C20 C 0.5694(4) 0.0427(3) 0.15720(19) 0.0772(11) Uani 1 1 d . . .
H20 H 0.5109 0.0068 0.1413 0.093 Uiso 1 1 calc R . .
C21 C 0.5962(4) 0.1361(3) 0.13739(19) 0.0787(12) Uani 1 1 d . . .
H21 H 0.5560 0.1661 0.1077 0.094 Uiso 1 1 calc R . .
C22 C 0.6814(4) 0.1847(3) 0.16116(16) 0.0681(9) Uani 1 1 d . . .
H22 H 0.7014 0.2482 0.1463 0.082 Uiso 1 1 calc R . .
C23 C 1.2775(8) 0.5968(5) 0.1476(3) 0.129(2) Uani 1 1 d . . .
H23 H 1.2792 0.6527 0.1225 0.155 Uiso 1 1 calc R . .
C24 C 1.3266(5) 0.4497(3) 0.18035(17) 0.0795(12) Uani 1 1 d . . .
C25 C 1.3963(5) 0.3542(4) 0.1826(2) 0.1000(16) Uani 1 1 d . . .
H25 H 1.4856 0.3609 0.1661 0.120 Uiso 1 1 calc R . .
H26 H 1.3603 0.3069 0.1603 0.120 Uiso 1 1 calc R . .
H27 H 1.3895 0.3311 0.2228 0.120 Uiso 1 1 calc R . .
C26 C 1.2236(4) 0.4922(3) 0.21455(18) 0.0751(10) Uani 1 1 d . . .
C27 C 1.1504(4) 0.4471(3) 0.26485(16) 0.0645(9) Uani 1 1 d . . .
C28 C 0.8667(3) 0.4824(2) 0.36099(17) 0.0609(8) Uani 1 1 d . . .
C29 C 0.8147(3) 0.4294(3) 0.41567(15) 0.0592(8) Uani 1 1 d . . .
C30 C 0.7102(4) 0.4639(3) 0.4527(2) 0.0731(10) Uani 1 1 d . . .
H31 H 0.6666 0.5238 0.4446 0.088 Uiso 1 1 calc R . .
C31 C 0.6691(4) 0.4095(3) 0.50257(19) 0.0758(10) Uani 1 1 d . . .
H32 H 0.5976 0.4324 0.5294 0.091 Uiso 1 1 calc R . .
C32 C 0.7314(4) 0.3244(3) 0.51244(17) 0.0725(10) Uani 1 1 d . . .
H33 H 0.7032 0.2852 0.5456 0.087 Uiso 1 1 calc R . .
C33 C 0.8381(3) 0.2944(3) 0.47322(14) 0.0606(8) Uani 1 1 d . . .
H34 H 0.8831 0.2346 0.4804 0.073 Uiso 1 1 calc R . .
C34 C 1.3472(5) -0.0985(4) 0.32207(18) 0.0860(13) Uani 1 1 d . . .
H35 H 1.3618 -0.1592 0.3412 0.103 Uiso 1 1 calc R . .
C35 C 1.3560(3) 0.0574(3) 0.29783(15) 0.0679(9) Uani 1 1 d . . .
C36 C 1.3898(4) 0.1614(4) 0.29884(19) 0.0814(12) Uani 1 1 d . . .
H37 H 1.4048 0.1765 0.3376 0.098 Uiso 1 1 calc R . .
H38 H 1.3202 0.2047 0.2889 0.098 Uiso 1 1 calc R . .
H39 H 1.4666 0.1714 0.2707 0.098 Uiso 1 1 calc R . .
C37 C 1.2838(3) 0.0109(3) 0.26543(15) 0.0634(8) Uani 1 1 d . . .
C38 C 1.2183(3) 0.0527(3) 0.22005(15) 0.0593(8) Uani 1 1 d . . .
C39 C 1.0013(3) -0.0140(3) 0.13532(16) 0.0619(8) Uani 1 1 d . . .
C40 C 0.9480(3) 0.0389(3) 0.08819(15) 0.0601(8) Uani 1 1 d . . .
C41 C 0.8582(4) -0.0002(3) 0.05998(19) 0.0731(10) Uani 1 1 d . . .
H43 H 0.8281 -0.0632 0.0705 0.088 Uiso 1 1 calc R . .
C42 C 0.8144(4) 0.0548(4) 0.01664(19) 0.0808(12) Uani 1 1 d . . .
H44 H 0.7546 0.0289 -0.0035 0.097 Uiso 1 1 calc R . .
C43 C 0.8552(5) 0.1452(4) 0.00235(19) 0.0827(12) Uani 1 1 d . . .
H45 H 0.8239 0.1839 -0.0270 0.099 Uiso 1 1 calc R . .
C44 C 0.9456(4) 0.1799(3) 0.03246(17) 0.0715(10) Uani 1 1 d . . .
H46 H 0.9754 0.2432 0.0227 0.086 Uiso 1 1 calc R . .

loop_
_atom_site_aniso_label
_atom_site_aniso_U_11
_atom_site_aniso_U_22
_atom_site_aniso_U_33
_atom_site_aniso_U_23
_atom_site_aniso_U_13
_atom_site_aniso_U_12
Mn1 0.0578(3) 0.0610(3) 0.0529(3) -0.0073(2) -0.0137(2) -0.0115(2)
Mn2 0.0496(3) 0.0471(2) 0.0482(3) 0.00240(17) -0.01670(19) -0.00367(18)
Mn3 0.0509(3) 0.0546(3) 0.0534(3) 0.00159(19) -0.0149(2) -0.0082(2)
O1 0.0638(13) 0.0487(10) 0.0496(11) -0.0003(8) -0.0158(9) -0.0048(9)
O2 0.0502(10) 0.0466(10) 0.0494(10) 0.0049(8) -0.0191(9) -0.0070(8)
O3 0.0637(14) 0.0626(13) 0.0587(13) -0.0010(10) -0.0037(11) -0.0158(11)
O4 0.0647(14) 0.0655(14) 0.0624(13) -0.0129(11) -0.0240(11) -0.0035(11)
O5 0.0703(16) 0.103(2) 0.0815(18) -0.0339(16) -0.0117(14) -0.0041(15)
O6 0.0549(13) 0.0831(17) 0.0882(18) -0.0184(14) -0.0294(13) -0.0094(12)
O7 0.0882(19) 0.092(2) 0.0780(18) 0.0259(15) -0.0279(15) -0.0136(16)
N1 0.083(2) 0.0731(18) 0.0498(15) -0.0039(13) -0.0085(14) -0.0256(16)
N2 0.143(4) 0.094(3) 0.094(3) 0.034(2) 0.007(3) -0.038(3)
N3 0.0739(18) 0.0556(14) 0.0528(14) 0.0089(11) -0.0164(13) -0.0048(14)
N4 0.0659(16) 0.0502(13) 0.0540(14) 0.0042(11) -0.0201(13) 0.0010(12)
N5 0.0722(19) 0.0559(16) 0.101(2) 0.0163(15) -0.0228(18) 0.0093(14)
N6 0.0469(12) 0.0523(13) 0.0571(14) -0.0043(11) -0.0188(11) -0.0005(10)
N7 0.0536(14) 0.0670(16) 0.0538(14) 0.0106(12) -0.0195(12) -0.0099(12)
N8 0.0737(18) 0.0726(18) 0.0542(15) 0.0132(13) -0.0243(14) 0.0038(15)
N9 0.0523(13) 0.0534(13) 0.0584(14) 0.0075(11) -0.0172(12) -0.0087(11)
N10 0.0486(13) 0.0497(12) 0.0571(14) 0.0048(10) -0.0171(11) -0.0076(10)
N11 0.113(3) 0.0682(19) 0.098(3) 0.0147(17) -0.037(2) -0.0446(19)
N12 0.0519(14) 0.0559(14) 0.0647(16) -0.0086(12) -0.0221(12) -0.0005(11)
N13 0.129(4) 0.087(3) 0.108(3) 0.035(2) -0.012(3) -0.022(2)
N14 0.147(4) 0.117(4) 0.072(2) 0.013(2) 0.006(3) -0.057(3)
N15 0.0691(18) 0.0602(15) 0.0625(16) 0.0117(12) -0.0177(14) -0.0097(14)
N16 0.0586(15) 0.0573(15) 0.0578(15) 0.0067(11) -0.0149(12) -0.0093(12)
N17 0.073(2) 0.0623(18) 0.112(3) 0.0161(17) -0.019(2) 0.0014(16)
N18 0.0515(14) 0.0637(15) 0.0534(14) -0.0004(11) -0.0199(11) -0.0113(12)
N19 0.093(2) 0.079(2) 0.0672(19) -0.0062(16) -0.0252(18) 0.0163(19)
N20 0.0702(19) 0.100(3) 0.0588(17) -0.0037(16) -0.0213(15) 0.0133(18)
N21 0.0626(17) 0.0682(17) 0.0690(18) 0.0017(14) -0.0240(14) -0.0070(14)
N22 0.0608(16) 0.0609(15) 0.0614(15) 0.0006(12) -0.0251(13) -0.0128(12)
N23 0.078(2) 0.0627(17) 0.099(2) -0.0008(16) -0.0368(19) -0.0174(15)
N24 0.0657(17) 0.0615(16) 0.0584(15) -0.0120(12) -0.0185(13) -0.0032(13)
C1 0.097(3) 0.092(3) 0.068(2) 0.009(2) 0.002(2) -0.026(3)
C2 0.110(4) 0.076(3) 0.081(3) 0.014(2) 0.002(3) -0.018(2)
C3 0.197(7) 0.063(3) 0.164(6) 0.047(3) -0.003(6) -0.004(4)
C4 0.079(2) 0.0599(18) 0.0568(18) 0.0053(14) -0.0105(17) -0.0140(17)
C5 0.077(2) 0.0521(16) 0.0512(16) 0.0073(12) -0.0245(15) -0.0177(16)
C6 0.066(2) 0.0483(15) 0.072(2) -0.0022(14) -0.0251(17) -0.0034(14)
C7 0.0525(16) 0.0494(15) 0.0672(19) -0.0042(13) -0.0223(14) -0.0002(13)
C8 0.059(2) 0.064(2) 0.092(3) -0.0068(19) -0.0199(19) 0.0106(17)
C9 0.0545(19) 0.077(2) 0.096(3) -0.026(2) -0.0150(19) 0.0051(18)
C10 0.0554(18) 0.077(2) 0.064(2) -0.0115(17) -0.0118(15) -0.0119(16)
C11 0.0567(17) 0.0622(18) 0.0584(17) -0.0010(14) -0.0200(14) -0.0135(14)
C12 0.069(2) 0.081(2) 0.0590(19) 0.0105(16) -0.0264(17) -0.0078(18)
C13 0.0593(18) 0.0665(19) 0.0488(16) 0.0055(13) -0.0127(14) 0.0076(15)
C14 0.096(3) 0.065(2) 0.065(2) 0.0092(16) -0.024(2) 0.011(2)
C15 0.0574(17) 0.0526(15) 0.0460(14) 0.0060(12) -0.0104(13) -0.0018(13)
C16 0.0473(14) 0.0521(15) 0.0451(14) 0.0044(11) -0.0072(11) -0.0019(12)
C17 0.0584(17) 0.0515(16) 0.068(2) 0.0022(14) -0.0186(15) -0.0123(14)
C18 0.0507(16) 0.0660(19) 0.0622(18) -0.0043(14) -0.0164(14) -0.0072(14)
C19 0.061(2) 0.084(3) 0.091(3) -0.019(2) -0.025(2) -0.0150(19)
C20 0.060(2) 0.097(3) 0.083(3) -0.027(2) -0.0296(19) -0.008(2)
C21 0.073(2) 0.094(3) 0.078(2) -0.025(2) -0.038(2) 0.011(2)
C22 0.075(2) 0.072(2) 0.066(2) -0.0129(16) -0.0359(18) 0.0042(18)
C23 0.175(7) 0.121(5) 0.088(4) 0.044(3) -0.005(4) -0.050(5)
C24 0.103(3) 0.087(3) 0.0520(19) -0.0016(17) -0.011(2) -0.042(2)
C25 0.106(4) 0.122(4) 0.066(3) -0.016(3) 0.011(2) -0.024(3)
C26 0.085(3) 0.073(2) 0.069(2) 0.0048(18) -0.014(2) -0.023(2)
C27 0.077(2) 0.0623(19) 0.0594(19) 0.0071(15) -0.0213(17) -0.0261(17)
C28 0.0574(18) 0.0532(16) 0.079(2) 0.0006(15) -0.0301(17) -0.0080(14)
C29 0.0566(17) 0.0629(18) 0.0639(19) -0.0121(14) -0.0211(15) -0.0142(15)
C30 0.0533(18) 0.074(2) 0.093(3) -0.013(2) -0.0150(18) -0.0048(17)
C31 0.059(2) 0.095(3) 0.074(2) -0.017(2) -0.0065(18) -0.010(2)
C32 0.062(2) 0.099(3) 0.059(2) -0.0058(19) -0.0136(16) -0.015(2)
C33 0.0560(17) 0.078(2) 0.0526(17) 0.0052(15) -0.0178(14) -0.0179(16)
C34 0.102(3) 0.090(3) 0.064(2) 0.000(2) -0.018(2) 0.019(3)
C35 0.0551(18) 0.094(3) 0.0525(17) -0.0051(17) -0.0078(15) 0.0080(18)
C36 0.075(2) 0.109(3) 0.067(2) -0.004(2) -0.028(2) -0.016(2)
C37 0.0583(18) 0.082(2) 0.0521(17) -0.0095(15) -0.0169(14) 0.0057(17)
C38 0.0508(16) 0.069(2) 0.0581(18) -0.0101(15) -0.0115(14) 0.0052(15)
C39 0.0569(18) 0.068(2) 0.0628(19) -0.0024(15) -0.0142(15) -0.0104(15)
C40 0.0570(18) 0.0631(18) 0.0633(19) -0.0176(15) -0.0163(15) -0.0025(15)
C41 0.068(2) 0.073(2) 0.085(3) -0.0188(19) -0.025(2) -0.0119(18)
C42 0.079(3) 0.094(3) 0.081(3) -0.029(2) -0.042(2) -0.005(2)
C43 0.090(3) 0.096(3) 0.069(2) -0.012(2) -0.037(2) 0.009(2)
C44 0.087(3) 0.066(2) 0.065(2) -0.0070(16) -0.0252(19) -0.0011(19)

loop_
_atom_type_symbol
_atom_type_description
_atom_type_scat_dispersion_real
_atom_type_scat_dispersion_imag
_atom_type_scat_source
C C 0.0033 0.0016 'International Tables Vol C Tables 4.2.6.8 and 6.1.1.4'
H H 0.0000 0.0000 'International Tables Vol C Tables 4.2.6.8 and 6.1.1.4'
Mn Mn 0.3368 0.7283 'International Tables Vol C Tables 4.2.6.8 and 6.1.1.4'
N N 0.0061 0.0033 'International Tables Vol C Tables 4.2.6.8 and 6.1.1.4'
O O 0.0106 0.0060 'International Tables Vol C Tables 4.2.6.8 and 6.1.1.4'

loop_
_geom_angle_atom_site_label_1
_geom_angle_atom_site_label_2
_geom_angle_atom_site_label_3
_geom_angle
_geom_angle_site_symmetry_1
_geom_angle_site_symmetry_3
_geom_angle_publ_flag
O5 Mn1 O1 166.84(11) . . ?
O5 Mn1 N22 91.12(12) . . ?
O1 Mn1 N22 100.42(10) . . ?
O5 Mn1 N1 95.17(13) . . ?
O1 Mn1 N1 75.44(10) . . ?
N22 Mn1 N1 163.60(12) . . ?
O5 Mn1 O4 87.04(11) . . ?
O1 Mn1 O4 90.62(8) . . ?
N22 Mn1 O4 71.44(10) . . ?
N1 Mn1 O4 123.93(11) . . ?
O5 Mn1 N24 97.69(10) . . ?
O1 Mn1 N24 92.24(9) . . ?
N22 Mn1 N24 70.01(10) . . ?
N1 Mn1 N24 94.10(11) . . ?
O4 Mn1 N24 141.22(11) . . ?
N10 Mn2 N4 158.09(11) . . ?
N10 Mn2 O1 122.20(9) . . ?
N4 Mn2 O1 72.13(10) . . ?
N10 Mn2 O2 71.09(8) . . ?
N4 Mn2 O2 125.44(9) . . ?
O1 Mn2 O2 101.00(8) . . ?
N10 Mn2 N6 95.76(10) . . ?
N4 Mn2 N6 70.03(10) . . ?
O1 Mn2 N6 141.68(9) . . ?
O2 Mn2 N6 95.88(8) . . ?
N10 Mn2 N12 70.28(10) . . ?
N4 Mn2 N12 93.00(10) . . ?
O1 Mn2 N12 95.80(9) . . ?
O2 Mn2 N12 141.14(9) . . ?
N6 Mn2 N12 92.04(9) . . ?
O6 Mn3 O3 94.21(10) . . ?
O6 Mn3 N7 90.15(11) . . ?
O3 Mn3 N7 119.99(10) . . ?
O6 Mn3 N16 96.06(10) . . ?
O3 Mn3 N16 71.69(10) . . ?
N7 Mn3 N16 166.43(11) . . ?
O6 Mn3 O2 165.41(9) . . ?
O3 Mn3 O2 94.64(8) . . ?
N7 Mn3 O2 75.37(9) . . ?
N16 Mn3 O2 97.73(9) . . ?
O6 Mn3 N18 88.70(10) . . ?
O3 Mn3 N18 141.85(10) . . ?
N7 Mn3 N18 98.00(10) . . ?
N16 Mn3 N18 70.18(10) . . ?
O2 Mn3 N18 91.48(9) . . ?
C5 O1 Mn1 116.9(2) . . ?
C5 O1 Mn2 112.7(2) . . ?
Mn1 O1 Mn2 127.93(10) . . ?
C16 O2 Mn2 114.68(17) . . ?
C16 O2 Mn3 115.65(17) . . ?
Mn2 O2 Mn3 126.77(9) . . ?
C27 O3 Mn3 118.1(2) . . ?
C38 O4 Mn1 116.2(2) . . ?
C1 N1 C4 105.2(4) . . ?
C1 N1 Mn1 141.4(3) . . ?
C4 N1 Mn1 113.3(2) . . ?
C1 N2 C2 108.5(4) . . ?
C5 N3 N4 108.5(3) . . ?
C6 N4 N3 116.2(3) . . ?
C6 N4 Mn2 124.1(2) . . ?
N3 N4 Mn2 119.5(2) . . ?
C11 N6 C7 118.5(3) . . ?
C11 N6 Mn2 125.9(2) . . ?
C7 N6 Mn2 115.3(2) . . ?
C12 N7 C15 105.9(3) . . ?
C12 N7 Mn3 140.6(3) . . ?
C15 N7 Mn3 112.83(19) . . ?
C12 N8 C13 109.0(3) . . ?
C16 N9 N10 109.4(2) . . ?
C17 N10 N9 116.3(3) . . ?
C17 N10 Mn2 123.6(2) . . ?
N9 N10 Mn2 119.64(18) . . ?
C22 N12 C18 117.9(3) . . ?
C22 N12 Mn2 126.6(2) . . ?
C18 N12 Mn2 115.3(2) . . ?
C23 N13 C26 102.7(5) . . ?
C23 N14 C24 107.6(5) . . ?
C27 N15 N16 114.8(3) . . ?
C28 N16 N15 121.7(3) . . ?
C28 N16 Mn3 123.0(2) . . ?
N15 N16 Mn3 115.0(2) . . ?
C29 N18 C33 118.9(3) . . ?
C29 N18 Mn3 116.2(2) . . ?
C33 N18 Mn3 124.3(2) . . ?
C34 N19 C37 104.7(4) . . ?
C34 N20 C35 108.6(3) . . ?
C38 N21 N22 114.4(3) . . ?
C39 N22 N21 119.9(3) . . ?
C39 N22 Mn1 124.1(2) . . ?
N21 N22 Mn1 115.9(2) . . ?
C44 N24 C40 118.2(3) . . ?
C44 N24 Mn1 125.3(3) . . ?
C40 N24 Mn1 116.5(2) . . ?
N1 C1 N2 112.5(4) . . ?
C4 C2 N2 103.7(4) . . ?
C4 C2 C3 132.8(5) . . ?
N2 C2 C3 123.5(5) . . ?
C2 C4 N1 110.0(4) . . ?
C2 C4 C5 132.1(4) . . ?
N1 C4 C5 117.8(3) . . ?
N3 C5 O1 127.1(3) . . ?
N3 C5 C4 118.6(3) . . ?
O1 C5 C4 114.3(3) . . ?
N4 C6 N5 124.7(4) . . ?
N4 C6 C7 114.8(3) . . ?
N5 C6 C7 120.5(3) . . ?
N6 C7 C8 121.4(3) . . ?
N6 C7 C6 114.5(3) . . ?
C8 C7 C6 124.1(3) . . ?
C9 C8 C7 119.4(3) . . ?
C8 C9 C10 119.2(4) . . ?
C11 C10 C9 118.0(4) . . ?
N6 C11 C10 123.4(3) . . ?
N7 C12 N8 110.8(3) . . ?
N8 C13 C15 104.4(3) . . ?
N8 C13 C14 122.5(3) . . ?
C15 C13 C14 133.0(3) . . ?
C13 C15 N7 109.8(3) . . ?
C13 C15 C16 132.4(3) . . ?
N7 C15 C16 117.9(3) . . ?
N9 C16 O2 125.0(3) . . ?
N9 C16 C15 118.9(3) . . ?
O2 C16 C15 116.1(3) . . ?
N10 C17 N11 124.1(3) . . ?
N10 C17 C18 115.1(3) . . ?
N11 C17 C18 120.8(3) . . ?
N12 C18 C19 121.6(3) . . ?
N12 C18 C17 114.9(3) . . ?
C19 C18 C17 123.5(3) . . ?
C20 C19 C18 119.3(4) . . ?
C21 C20 C19 118.7(4) . . ?
C22 C21 C20 118.8(4) . . ?
N12 C22 C21 123.7(4) . . ?
N13 C23 N14 113.1(5) . . ?
C26 C24 N14 104.9(5) . . ?
C26 C24 C25 133.1(4) . . ?
N14 C24 C25 122.0(5) . . ?
C24 C26 N13 111.6(4) . . ?
C24 C26 C27 125.8(4) . . ?
N13 C26 C27 122.6(4) . . ?
O3 C27 N15 120.3(3) . . ?
O3 C27 C26 122.4(4) . . ?
N15 C27 C26 117.3(3) . . ?
N16 C28 N17 126.0(4) . . ?
N16 C28 C29 114.9(3) . . ?
N17 C28 C29 119.1(4) . . ?
N18 C29 C30 122.2(4) . . ?
N18 C29 C28 114.9(3) . . ?
C30 C29 C28 122.9(3) . . ?
C29 C30 C31 118.7(4) . . ?
C32 C31 C30 119.3(4) . . ?
C31 C32 C33 118.9(4) . . ?
N18 C33 C32 122.0(4) . . ?
N19 C34 N20 111.1(4) . . ?
N20 C35 C37 104.5(4) . . ?
N20 C35 C36 123.4(4) . . ?
C37 C35 C36 132.1(4) . . ?
C35 C37 N19 111.0(3) . . ?
C35 C37 C38 128.0(4) . . ?
N19 C37 C38 121.0(3) . . ?
O4 C38 N21 121.6(3) . . ?
O4 C38 C37 122.4(3) . . ?
N21 C38 C37 116.0(3) . . ?
N22 C39 N23 125.9(3) . . ?
N22 C39 C40 113.8(3) . . ?
N23 C39 C40 120.3(3) . . ?
N24 C40 C41 121.8(4) . . ?
N24 C40 C39 115.5(3) . . ?
C41 C40 C39 122.7(4) . . ?
C42 C41 C40 118.3(4) . . ?
C43 C42 C41 121.0(4) . . ?
C42 C43 C44 117.6(4) . . ?
N24 C44 C43 123.1(4) . . ?

loop_
_geom_bond_atom_site_label_1
_geom_bond_atom_site_label_2
_geom_bond_distance
_geom_bond_site_symmetry_2
_geom_bond_publ_flag
Mn1 O5 2.175(3) . ?
Mn1 O1 2.178(2) . ?
Mn1 N22 2.184(3) . ?
Mn1 N1 2.189(3) . ?
Mn1 O4 2.207(2) . ?
Mn1 N24 2.320(3) . ?
Mn2 N10 2.157(3) . ?
Mn2 N4 2.160(3) . ?
Mn2 O1 2.181(2) . ?
Mn2 O2 2.1880(19) . ?
Mn2 N6 2.325(3) . ?
Mn2 N12 2.340(3) . ?
Mn3 O6 2.178(2) . ?
Mn3 O3 2.180(2) . ?
Mn3 N7 2.183(3) . ?
Mn3 N16 2.190(3) . ?
Mn3 O2 2.204(2) . ?
Mn3 N18 2.321(3) . ?
O1 C5 1.319(4) . ?
O2 C16 1.304(3) . ?
O3 C27 1.241(4) . ?
O4 C38 1.240(4) . ?
N1 C1 1.302(5) . ?
N1 C4 1.370(5) . ?
N2 C1 1.302(7) . ?
N2 C2 1.383(7) . ?
N3 C5 1.300(5) . ?
N3 N4 1.402(4) . ?
N4 C6 1.278(5) . ?
N5 C6 1.352(4) . ?
N6 C11 1.329(4) . ?
N6 C7 1.352(4) . ?
N7 C12 1.317(4) . ?
N7 C15 1.383(4) . ?
N8 C12 1.341(5) . ?
N8 C13 1.374(5) . ?
N9 C16 1.298(4) . ?
N9 N10 1.406(3) . ?
N10 C17 1.296(4) . ?
N11 C17 1.339(4) . ?
N12 C22 1.338(4) . ?
N12 C18 1.347(4) . ?
N13 C23 1.313(8) . ?
N13 C26 1.407(6) . ?
N14 C23 1.362(9) . ?
N14 C24 1.364(6) . ?
N15 C27 1.346(5) . ?
N15 N16 1.381(4) . ?
N16 C28 1.280(5) . ?
N17 C28 1.349(4) . ?
N18 C29 1.325(5) . ?
N18 C33 1.326(4) . ?
N19 C34 1.320(5) . ?
N19 C37 1.369(5) . ?
N20 C34 1.346(6) . ?
N20 C35 1.356(5) . ?
N21 C38 1.343(5) . ?
N21 N22 1.365(4) . ?
N22 C39 1.304(4) . ?
N23 C39 1.339(5) . ?
N24 C44 1.335(5) . ?
N24 C40 1.346(5) . ?
C2 C4 1.367(5) . ?
C2 C3 1.492(8) . ?
C4 C5 1.484(5) . ?
C6 C7 1.480(5) . ?
C7 C8 1.384(5) . ?
C8 C9 1.379(6) . ?
C9 C10 1.386(6) . ?
C10 C11 1.381(5) . ?
C13 C15 1.378(4) . ?
C13 C14 1.466(5) . ?
C15 C16 1.460(4) . ?
C17 C18 1.475(5) . ?
C18 C19 1.386(5) . ?
C19 C20 1.385(6) . ?
C20 C21 1.378(7) . ?
C21 C22 1.363(5) . ?
C24 C26 1.363(7) . ?
C24 C25 1.470(7) . ?
C26 C27 1.448(5) . ?
C28 C29 1.496(5) . ?
C29 C30 1.368(5) . ?
C30 C31 1.390(6) . ?
C31 C32 1.341(6) . ?
C32 C33 1.393(5) . ?
C35 C37 1.369(5) . ?
C35 C36 1.491(6) . ?
C37 C38 1.457(5) . ?
C39 C40 1.480(5) . ?
C40 C41 1.398(5) . ?
C41 C42 1.377(6) . ?
C42 C43 1.351(7) . ?
C43 C44 1.405(6) . ?

loop_
_platon_squeeze_void_nr
_platon_squeeze_void_average_x
_platon_squeeze_void_average_y
_platon_squeeze_void_average_z
_platon_squeeze_void_volume
_platon_squeeze_void_count_electrons
1 0.319 0.093 0.713 1001.4 222.3
